data_4086180
loop_
_publ_author_name
'DeMott, Jessica C.'
'Gu, Weixing'
'McCulloch, Billy J.'
'Herbert, David E.'
'Goshert, Mitchell D.'
'Walensky, Justin R.'
'Zhou, Jia'
'Ozerov, Oleg V.'

_publ_section_title
;
 Silyl--Silylene Interplay in Cationic PSiP Pincer Complexes of Platinum
;
_journal_issue 16
_journal_name_full Organometallics
_journal_page_first 3930
_journal_paper_doi 10.1021/acs.organomet.5b00596
_journal_volume 34
_journal_year 2015
_chemical_formula_moiety 'C33 H47 P2 Pt Si, C H B11 Cl11'
_chemical_formula_sum 'C34 H48 B11 Cl11 P2 Pt Si'
_chemical_formula_weight 1250.70
_chemical_name_systematic
;
 ?
;
_space_group_crystal_system triclinic
_space_group_IT_number 2
_space_group_name_Hall '-P 1'
_space_group_name_H-M_alt 'P -1'
_symmetry_space_group_name_Hall '-P 1'
_symmetry_space_group_name_H-M 'P -1'
_atom_sites_solution_hydrogens geom
_atom_sites_solution_primary direct
_atom_sites_solution_secondary difmap
_audit_creation_method SHELXL-2013
_cell_angle_alpha 93.8590(10)
_cell_angle_beta 93.1630(10)
_cell_angle_gamma 95.3430(10)
_cell_formula_units_Z 2
_cell_length_a 8.8067(10)
_cell_length_b 16.4732(19)
_cell_length_c 18.252(2)
_cell_measurement_reflns_used 9926
_cell_measurement_temperature 150(2)
_cell_measurement_theta_max 27.19
_cell_measurement_theta_min 2.24
_cell_volume 2625.4(5)
_computing_cell_refinement 'Bruker SAINT (Bruker AXS, 2008)'
_computing_data_collection 'Bruker APEX2 (Bruker AXS, 2008)'
_computing_data_reduction 'Bruker SAINT, SADABS and XPREP (Bruker AXS, 2008)'
_computing_molecular_graphics 'shelXle (Huebschle et al, 2011)'
_computing_structure_refinement 'SHELXL-2013 (Sheldrick, 2013)'
_computing_structure_solution 'SHELXS-97 (Sheldrick, 2008)'
_diffrn_ambient_temperature 150(2)
_diffrn_measured_fraction_theta_full 0.997
_diffrn_measured_fraction_theta_max 0.914
_diffrn_measurement_device_type 'Bruker APEX-II CCD'
_diffrn_measurement_method '\w scans'
_diffrn_radiation_monochromator graphite
_diffrn_radiation_source 'fine-focus sealed tube'
_diffrn_radiation_type MoK\a
_diffrn_radiation_wavelength 0.71073
_diffrn_reflns_av_R_equivalents 0.0341
_diffrn_reflns_av_unetI/netI 0.0469
_diffrn_reflns_Laue_measured_fraction_full 0.997
_diffrn_reflns_Laue_measured_fraction_max 0.914
_diffrn_reflns_limit_h_max 11
_diffrn_reflns_limit_h_min -12
_diffrn_reflns_limit_k_max 22
_diffrn_reflns_limit_k_min -22
_diffrn_reflns_limit_l_max 24
_diffrn_reflns_limit_l_min -24
_diffrn_reflns_number 32958
_diffrn_reflns_point_group_measured_fraction_full 0.997
_diffrn_reflns_point_group_measured_fraction_max 0.914
_diffrn_reflns_theta_full 25.242
_diffrn_reflns_theta_max 29.510
_diffrn_reflns_theta_min 2.241
_exptl_absorpt_coefficient_mu 3.343
_exptl_absorpt_correction_T_max 0.7459
_exptl_absorpt_correction_T_min 0.6120
_exptl_absorpt_correction_type multi-scan
_exptl_absorpt_process_details SADABS-2008/1
_exptl_crystal_colour yellow
_exptl_crystal_density_diffrn 1.582
_exptl_crystal_description block
_exptl_crystal_F_000 1232
_exptl_crystal_size_max 0.22
_exptl_crystal_size_mid 0.10
_exptl_crystal_size_min 0.05
_refine_diff_density_max 2.146
_refine_diff_density_min -1.046
_refine_diff_density_rms 0.128
_refine_ls_extinction_method none
_refine_ls_goodness_of_fit_ref 1.045
_refine_ls_hydrogen_treatment constr
_refine_ls_matrix_type full
_refine_ls_number_parameters 562
_refine_ls_number_reflns 13379
_refine_ls_number_restraints 3
_refine_ls_restrained_S_all 1.045
_refine_ls_R_factor_all 0.0455
_refine_ls_R_factor_gt 0.0372
_refine_ls_shift/su_max 0.001
_refine_ls_shift/su_mean 0.000
_refine_ls_structure_factor_coef Fsqd
_refine_ls_weighting_details 'w=1/[\s^2^(Fo^2^)+(0.0446P)^2^+3.9226P] where P=(Fo^2^+2Fc^2^)/3'
_refine_ls_weighting_scheme calc
_refine_ls_wR_factor_gt 0.0889
_refine_ls_wR_factor_ref 0.0935
_reflns_Friedel_coverage 0.000
_reflns_number_gt 11682
_reflns_number_total 13379
_reflns_threshold_expression 'I > 2\s(I)'
_cod_data_source_file om5b00596_si_003.cif
_cod_data_source_block 7b
_cod_depositor_comments
;Adding full bibliography for 4086177--4086181.cif.

The following automatic conversions were performed:

'_atom_sites_solution_secondary' value 'diffmap' was changed to
'difmap'.

Automatic conversion script
Id: cif_fix_values 6452 2018-10-05 10:23:21Z andrius 
;
_cod_database_code 4086180
_shelx_space_group_comment
;
The symmetry employed for this shelxl refinement is uniquely defined
by the following loop, which should always be used as a source of
symmetry information in preference to the above space-group names.
They are only intended as comments.
;
_shelxl_version_number 2013-4

loop_
_space_group_symop_operation_xyz
'x, y, z'
'-x, -y, -z'

loop_
_atom_site_label
_atom_site_type_symbol
_atom_site_fract_x
_atom_site_fract_y
_atom_site_fract_z
_atom_site_U_iso_or_equiv
_atom_site_adp_type
_atom_site_occupancy
_atom_site_site_symmetry_order
_atom_site_calc_flag
_atom_site_refinement_flags_posn
_atom_site_refinement_flags_adp
_atom_site_refinement_flags_occupancy
_atom_site_disorder_assembly
_atom_site_disorder_group
Pt1 Pt 0.27296(2) 0.29500(2) 0.24223(2) 0.01784(5) Uani 1 1 d . . . . .
C1 C 0.4016(4) 0.1277(2) 0.3088(2) 0.0222(8) Uani 1 1 d . . . . .
P1 P 0.41497(12) 0.29269(6) 0.35229(5) 0.0218(2) Uani 1 1 d . . . . .
P2 P 0.24049(11) 0.29083(6) 0.11559(5) 0.01872(19) Uani 1 1 d . . . . .
C2 C 0.4519(4) 0.1873(2) 0.3656(2) 0.0222(8) Uani 1 1 d . . . . .
Si1 Si 0.29387(12) 0.15852(6) 0.22452(6) 0.0187(2) Uani 1 1 d . . . . .
C3 C 0.5296(5) 0.1654(3) 0.4292(2) 0.0278(9) Uani 1 1 d . . . . .
H3 H 0.5617 0.2058 0.4679 0.033 Uiso 1 1 calc R U . . .
C4 C 0.5599(5) 0.0853(3) 0.4362(2) 0.0333(10) Uani 1 1 d . . . . .
H4 H 0.6155 0.0711 0.4787 0.040 Uiso 1 1 calc R U . . .
C5 C 0.5089(6) 0.0260(3) 0.3810(3) 0.0339(10) Uani 1 1 d . . . . .
H5 H 0.5291 -0.0290 0.3859 0.041 Uiso 1 1 calc R U . . .
C6 C 0.4283(5) 0.0463(2) 0.3181(2) 0.0268(8) Uani 1 1 d . . . . .
H6 H 0.3910 0.0046 0.2812 0.032 Uiso 1 1 calc R U . . .
C7 C 0.4062(4) 0.1593(2) 0.1396(2) 0.0216(8) Uani 1 1 d . . . . .
C8 C 0.3588(4) 0.2102(2) 0.0853(2) 0.0212(8) Uani 1 1 d . . . . .
C9 C 0.4143(5) 0.2021(3) 0.0152(2) 0.0309(9) Uani 1 1 d . . . . .
H9 H 0.3795 0.2346 -0.0221 0.037 Uiso 1 1 calc R U . . .
C18 C 0.0844(5) 0.0207(2) 0.1554(2) 0.0259(8) Uani 1 1 d . . . . .
C10 C 0.5189(5) 0.1472(3) 0.0000(3) 0.0362(11) Uani 1 1 d . . . . .
H10 H 0.5524 0.1404 -0.0485 0.043 Uiso 1 1 calc R U . . .
C17 C -0.0519(5) -0.0302(3) 0.1518(3) 0.0332(10) Uani 1 1 d . . . . .
H17 H -0.0672 -0.0744 0.1151 0.040 Uiso 1 1 calc R U . . .
C11 C 0.5759(5) 0.1018(3) 0.0547(3) 0.0336(10) Uani 1 1 d . . . . .
H11 H 0.6534 0.0669 0.0448 0.040 Uiso 1 1 calc R U . . .
C16 C -0.1659(5) -0.0187(3) 0.1999(3) 0.0327(10) Uani 1 1 d . . . . .
C12 C 0.5188(5) 0.1077(3) 0.1243(2) 0.0269(8) Uani 1 1 d . . . . .
H2 H 0.5570 0.0762 0.1617 0.032 Uiso 1 1 calc R U . . .
C21 C 0.1977(5) -0.0009(3) 0.0999(3) 0.0363(11) Uani 1 1 d . . . . .
H21A H 0.1539 -0.0482 0.0676 0.054 Uiso 1 1 calc R U . . .
H21B H 0.2917 -0.0142 0.1256 0.054 Uiso 1 1 calc R U . . .
H21C H 0.2209 0.0457 0.0704 0.054 Uiso 1 1 calc R U . . .
C13 C 0.1106(4) 0.0872(2) 0.2102(2) 0.0218(8) Uani 1 1 d . . . . .
C19 C 0.0109(5) 0.1652(3) 0.3200(2) 0.0328(10) Uani 1 1 d . . . . .
H19A H 0.0127 0.2184 0.2990 0.049 Uiso 1 1 calc R U . . .
H19B H 0.1066 0.1621 0.3493 0.049 Uiso 1 1 calc R U . . .
H19C H -0.0753 0.1585 0.3515 0.049 Uiso 1 1 calc R U . . .
C14 C -0.0065(5) 0.0982(2) 0.2588(2) 0.0231(8) Uani 1 1 d . . . . .
C20 C -0.3092(6) -0.0768(3) 0.1965(4) 0.0481(14) Uani 1 1 d . . . . .
H20A H -0.3517 -0.0857 0.1455 0.072 Uiso 1 1 calc R U . . .
H20B H -0.3843 -0.0535 0.2273 0.072 Uiso 1 1 calc R U . . .
H20C H -0.2847 -0.1291 0.2144 0.072 Uiso 1 1 calc R U . . .
C15 C -0.1406(5) 0.0458(3) 0.2528(3) 0.0307(9) Uani 1 1 d . . . . .
H15 H -0.2172 0.0546 0.2863 0.037 Uiso 1 1 calc R U . . .
C25 C 0.3548(6) 0.3331(3) 0.4417(2) 0.0336(10) Uani 1 1 d . . . . .
H25 H 0.4326 0.3213 0.4806 0.040 Uiso 1 1 calc R U . . .
C22 C 0.6055(5) 0.3461(3) 0.3397(2) 0.0307(9) Uani 1 1 d . . . . .
H22 H 0.5880 0.4014 0.3233 0.037 Uiso 1 1 calc R U . . .
C23 C 0.6817(5) 0.3017(3) 0.2777(3) 0.0344(10) Uani 1 1 d . . . . .
H23A H 0.6128 0.2953 0.2332 0.052 Uiso 1 1 calc R U . . .
H23B H 0.7043 0.2478 0.2923 0.052 Uiso 1 1 calc R U . . .
H23C H 0.7770 0.3337 0.2677 0.052 Uiso 1 1 calc R U . . .
C24 C 0.7158(6) 0.3595(3) 0.4079(3) 0.0503(14) Uani 1 1 d . . . . .
H24A H 0.7412 0.3066 0.4239 0.075 Uiso 1 1 calc R U . . .
H24B H 0.6677 0.3889 0.4475 0.075 Uiso 1 1 calc R U . . .
H24C H 0.8093 0.3918 0.3961 0.075 Uiso 1 1 calc R U . . .
C28 C 0.0550(4) 0.2756(2) 0.0620(2) 0.0237(8) Uani 1 1 d . . . . .
H28 H 0.0737 0.2873 0.0100 0.028 Uiso 1 1 calc R U . . .
C27 C 0.3495(7) 0.4246(3) 0.4440(3) 0.0475(14) Uani 1 1 d . . . . .
H27A H 0.2646 0.4374 0.4111 0.071 Uiso 1 1 calc R U . . .
H27B H 0.4458 0.4503 0.4281 0.071 Uiso 1 1 calc R U . . .
H27C H 0.3345 0.4456 0.4944 0.071 Uiso 1 1 calc R U . . .
C26 C 0.2024(7) 0.2912(3) 0.4593(3) 0.0501(14) Uani 1 1 d . . . . .
H26A H 0.1238 0.3019 0.4220 0.075 Uiso 1 1 calc R U . . .
H26B H 0.1754 0.3125 0.5078 0.075 Uiso 1 1 calc R U . . .
H26C H 0.2092 0.2322 0.4594 0.075 Uiso 1 1 calc R U . . .
C29 C -0.0506(6) 0.3364(3) 0.0914(3) 0.0475(13) Uani 1 1 d . . . . .
H29A H -0.0003 0.3920 0.0913 0.071 Uiso 1 1 calc R U . . .
H29B H -0.0740 0.3249 0.1417 0.071 Uiso 1 1 calc R U . . .
H29C H -0.1455 0.3314 0.0601 0.071 Uiso 1 1 calc R U . . .
C30 C -0.0180(6) 0.1881(3) 0.0613(3) 0.0416(12) Uani 1 1 d . . . . .
H30A H -0.1128 0.1818 0.0298 0.062 Uiso 1 1 calc R U . . .
H30B H -0.0410 0.1756 0.1115 0.062 Uiso 1 1 calc R U . . .
H30C H 0.0527 0.1505 0.0422 0.062 Uiso 1 1 calc R U . . .
C32 C 0.3235(6) 0.4065(3) 0.0083(2) 0.0376(11) Uani 1 1 d . . . . .
H32A H 0.3870 0.3706 -0.0189 0.056 Uiso 1 1 calc R U . . .
H32B H 0.3598 0.4637 0.0027 0.056 Uiso 1 1 calc R U . . .
H32C H 0.2171 0.3958 -0.0113 0.056 Uiso 1 1 calc R U . . .
C31 C 0.3338(4) 0.3900(2) 0.0900(2) 0.0220(8) Uani 1 1 d . . . . .
H31 H 0.2795 0.4333 0.1157 0.026 Uiso 1 1 calc R U . . .
C101 C 0.0815(5) 0.7566(3) 0.2700(2) 0.0304(9) Uani 1 1 d . U . . .
H101 H 0.0617 0.8136 0.2721 0.036 Uiso 1 1 calc R U . A 4
C33 C 0.4995(5) 0.4030(3) 0.1217(2) 0.0335(10) Uani 1 1 d . . . . .
H33A H 0.5572 0.3600 0.1005 0.050 Uiso 1 1 calc R U . . .
H33B H 0.5018 0.4008 0.1753 0.050 Uiso 1 1 calc R U . . .
H33C H 0.5456 0.4565 0.1096 0.050 Uiso 1 1 calc R U . . .
B102 B 0.2671(6) 0.7344(3) 0.2828(3) 0.0333(11) Uani 1 1 d . . . . .
B103 B 0.1327(6) 0.7150(3) 0.3511(3) 0.0258(9) Uani 1 1 d . . . . .
B104 B -0.0479(5) 0.6870(3) 0.3044(2) 0.0245(9) Uani 1 1 d . . . . .
B105 B -0.0280(6) 0.6883(3) 0.2083(2) 0.0252(9) Uani 1 1 d . . . . .
B106 B 0.1669(6) 0.7179(3) 0.1946(3) 0.0319(11) Uani 1 1 d . . . . .
B107 B 0.2564(5) 0.6404(3) 0.3251(3) 0.0251(9) Uani 1 1 d . . . . .
B108 B 0.0598(5) 0.6101(3) 0.3387(2) 0.0236(9) Uani 1 1 d . . . . .
B109 B -0.0403(5) 0.5940(3) 0.2502(3) 0.0237(9) Uani 1 1 d . . . . .
B110 B 0.0963(6) 0.6129(3) 0.1818(2) 0.0266(10) Uani 1 1 d . . . . .
B111 B 0.2783(6) 0.6416(3) 0.2279(3) 0.0302(10) Uani 1 1 d . . . . .
B112 B 0.1495(5) 0.5655(3) 0.2630(2) 0.0216(9) Uani 1 1 d . . . . .
Cl2 Cl 0.41596(17) 0.81428(9) 0.29846(10) 0.0635(4) Uani 1 1 d . . . . .
Cl3 Cl 0.14711(16) 0.77492(8) 0.43575(7) 0.0466(3) Uani 1 1 d . . . . .
Cl4 Cl -0.22009(15) 0.71943(10) 0.33852(8) 0.0382(4) Uani 0.802(4) 1 d . . P B 3
Cl1 Cl 0.0592(13) 0.8669(4) 0.2823(4) 0.072(3) Uani 0.198(4) 1 d . U P B 4
Cl5 Cl -0.17419(15) 0.72191(8) 0.15047(7) 0.0458(3) Uani 1 1 d . . . . .
Cl6 Cl 0.21203(19) 0.77895(10) 0.12135(9) 0.0614(4) Uani 1 1 d . . . . .
Cl7 Cl 0.41115(14) 0.61941(8) 0.38535(7) 0.0415(3) Uani 1 1 d . . . . .
Cl8 Cl 0.00365(15) 0.55608(7) 0.41486(6) 0.0401(3) Uani 1 1 d . . . . .
Cl9 Cl -0.20251(14) 0.52147(8) 0.23283(8) 0.0497(3) Uani 1 1 d . . . . .
Cl10 Cl 0.07484(17) 0.56294(8) 0.09172(6) 0.0453(3) Uani 1 1 d . . . . .
Cl11 Cl 0.44762(15) 0.61891(10) 0.18669(9) 0.0575(4) Uani 1 1 d . . . . .
Cl12 Cl 0.17607(16) 0.45835(7) 0.26108(6) 0.0423(3) Uani 1 1 d . . . . .

loop_
_atom_site_aniso_label
_atom_site_aniso_U_11
_atom_site_aniso_U_22
_atom_site_aniso_U_33
_atom_site_aniso_U_23
_atom_site_aniso_U_13
_atom_site_aniso_U_12
Pt1 0.02355(8) 0.01545(7) 0.01401(7) -0.00092(5) -0.00007(5) 0.00137(5)
C1 0.0222(19) 0.0227(19) 0.0225(19) 0.0040(15) 0.0053(15) 0.0019(15)
P1 0.0314(5) 0.0166(5) 0.0164(4) 0.0001(3) -0.0039(4) 0.0006(4)
P2 0.0208(5) 0.0202(5) 0.0139(4) -0.0006(3) 0.0000(4) -0.0024(4)
C2 0.0245(19) 0.0201(18) 0.0218(18) 0.0044(14) 0.0018(15) -0.0005(15)
Si1 0.0211(5) 0.0163(5) 0.0184(5) -0.0016(4) 0.0039(4) 0.0007(4)
C3 0.033(2) 0.024(2) 0.025(2) 0.0052(16) -0.0053(17) 0.0000(17)
C4 0.039(3) 0.031(2) 0.031(2) 0.0131(18) -0.0048(19) 0.0070(19)
C5 0.044(3) 0.021(2) 0.039(3) 0.0098(18) 0.005(2) 0.0087(18)
C6 0.031(2) 0.0213(19) 0.028(2) 0.0014(16) 0.0070(17) 0.0019(16)
C7 0.0215(18) 0.0210(18) 0.0210(18) -0.0041(14) 0.0065(15) -0.0034(14)
C8 0.0193(18) 0.0235(19) 0.0190(18) -0.0044(14) 0.0016(14) -0.0035(14)
C9 0.033(2) 0.036(2) 0.022(2) -0.0023(17) 0.0064(17) -0.0045(18)
C18 0.028(2) 0.0207(19) 0.028(2) -0.0033(16) 0.0057(17) -0.0019(16)
C10 0.035(2) 0.042(3) 0.032(2) -0.0080(19) 0.0191(19) -0.002(2)
C17 0.031(2) 0.022(2) 0.044(3) -0.0088(18) 0.006(2) -0.0056(17)
C11 0.026(2) 0.033(2) 0.041(3) -0.0061(19) 0.0133(19) -0.0008(18)
C16 0.028(2) 0.022(2) 0.047(3) -0.0028(18) 0.008(2) -0.0023(17)
C12 0.025(2) 0.025(2) 0.031(2) -0.0012(16) 0.0075(17) 0.0013(16)
C21 0.038(3) 0.026(2) 0.043(3) -0.0135(19) 0.019(2) -0.0056(18)
C13 0.0232(19) 0.0173(18) 0.0247(19) 0.0013(14) 0.0036(15) -0.0008(14)
C19 0.032(2) 0.035(2) 0.030(2) -0.0054(18) 0.0112(18) 0.0003(19)
C14 0.0247(19) 0.0222(19) 0.0224(19) -0.0016(15) 0.0051(15) 0.0018(15)
C20 0.029(2) 0.031(3) 0.081(4) -0.011(3) 0.015(3) -0.007(2)
C15 0.024(2) 0.030(2) 0.039(2) -0.0011(18) 0.0123(18) 0.0004(17)
C25 0.051(3) 0.030(2) 0.0183(19) -0.0046(16) -0.0063(19) 0.005(2)
C22 0.033(2) 0.025(2) 0.031(2) 0.0049(17) -0.0068(18) -0.0078(17)
C23 0.027(2) 0.037(2) 0.039(3) 0.011(2) 0.0000(19) -0.0019(18)
C24 0.051(3) 0.050(3) 0.045(3) 0.011(2) -0.018(2) -0.017(3)
C28 0.0227(19) 0.030(2) 0.0168(18) 0.0030(15) -0.0036(15) -0.0041(16)
C27 0.081(4) 0.034(3) 0.027(2) -0.003(2) -0.010(2) 0.017(3)
C26 0.064(4) 0.052(3) 0.033(3) -0.012(2) 0.018(2) -0.001(3)
C29 0.032(3) 0.055(3) 0.054(3) -0.011(3) -0.008(2) 0.013(2)
C30 0.036(3) 0.036(3) 0.049(3) 0.004(2) -0.015(2) -0.010(2)
C32 0.048(3) 0.038(3) 0.024(2) 0.0079(18) -0.004(2) -0.012(2)
C31 0.027(2) 0.0195(18) 0.0181(17) 0.0009(14) -0.0012(15) -0.0051(15)
C101 0.037(2) 0.0172(17) 0.037(2) 0.0061(15) -0.0006(19) 0.0022(16)
C33 0.028(2) 0.037(2) 0.032(2) 0.0053(19) -0.0048(18) -0.0091(18)
B102 0.026(2) 0.023(2) 0.050(3) 0.007(2) -0.003(2) -0.0089(19)
B103 0.033(2) 0.021(2) 0.022(2) -0.0035(17) -0.0051(18) 0.0009(18)
B104 0.030(2) 0.025(2) 0.019(2) -0.0008(17) -0.0004(18) 0.0032(18)
B105 0.030(2) 0.025(2) 0.021(2) 0.0013(17) -0.0044(18) 0.0072(18)
B106 0.037(3) 0.028(3) 0.033(3) 0.010(2) 0.011(2) 0.002(2)
B107 0.021(2) 0.024(2) 0.029(2) -0.0003(18) -0.0064(18) 0.0031(17)
B108 0.028(2) 0.021(2) 0.020(2) 0.0015(16) 0.0012(18) -0.0011(17)
B109 0.026(2) 0.018(2) 0.025(2) 0.0004(17) -0.0028(18) -0.0010(17)
B110 0.033(2) 0.030(2) 0.018(2) 0.0027(17) 0.0002(18) 0.0095(19)
B111 0.023(2) 0.035(3) 0.033(3) 0.002(2) 0.008(2) 0.0022(19)
B112 0.028(2) 0.020(2) 0.0169(19) 0.0017(16) 0.0007(17) 0.0039(17)
Cl2 0.0473(8) 0.0451(8) 0.0919(12) 0.0129(8) -0.0099(8) -0.0251(6)
Cl3 0.0559(8) 0.0430(7) 0.0370(6) -0.0198(5) -0.0134(6) 0.0109(6)
Cl4 0.0261(7) 0.0552(10) 0.0333(7) -0.0095(6) 0.0041(5) 0.0126(6)
Cl1 0.159(9) 0.015(2) 0.046(4) 0.007(2) -0.001(5) 0.024(3)
Cl5 0.0523(7) 0.0446(7) 0.0402(6) -0.0064(5) -0.0196(6) 0.0235(6)
Cl6 0.0717(10) 0.0625(9) 0.0550(9) 0.0373(7) 0.0160(7) 0.0020(8)
Cl7 0.0392(6) 0.0422(6) 0.0410(6) 0.0015(5) -0.0168(5) 0.0061(5)
Cl8 0.0557(7) 0.0378(6) 0.0289(5) 0.0127(5) 0.0125(5) 0.0029(5)
Cl9 0.0334(6) 0.0384(7) 0.0718(9) -0.0010(6) -0.0111(6) -0.0140(5)
Cl10 0.0726(9) 0.0464(7) 0.0194(5) -0.0044(5) -0.0066(5) 0.0301(6)
Cl11 0.0340(7) 0.0835(11) 0.0602(9) 0.0112(8) 0.0208(6) 0.0174(7)
Cl12 0.0726(9) 0.0256(5) 0.0303(5) -0.0021(4) -0.0065(5) 0.0222(5)

loop_
_atom_type_symbol
_atom_type_description
_atom_type_scat_dispersion_real
_atom_type_scat_dispersion_imag
_atom_type_scat_source
C C 0.0033 0.0016 'International Tables Vol C Tables 4.2.6.8 and 6.1.1.4'
H H 0.0000 0.0000 'International Tables Vol C Tables 4.2.6.8 and 6.1.1.4'
B B 0.0013 0.0007 'International Tables Vol C Tables 4.2.6.8 and 6.1.1.4'
Cl Cl 0.1484 0.1585 'International Tables Vol C Tables 4.2.6.8 and 6.1.1.4'
P P 0.1023 0.0942 'International Tables Vol C Tables 4.2.6.8 and 6.1.1.4'
Pt Pt -1.7033 8.3905 'International Tables Vol C Tables 4.2.6.8 and 6.1.1.4'
Si Si 0.0817 0.0704 'International Tables Vol C Tables 4.2.6.8 and 6.1.1.4'

loop_
_geom_angle_atom_site_label_1
_geom_angle_atom_site_label_2
_geom_angle_atom_site_label_3
_geom_angle
Si1 Pt1 P2 85.01(4)
Si1 Pt1 P1 87.45(4)
P2 Pt1 P1 153.99(4)
C2 C1 C6 118.4(4)
C2 C1 Si1 119.3(3)
C6 C1 Si1 122.2(3)
C2 P1 C25 105.12(19)
C2 P1 C22 104.59(19)
C25 P1 C22 106.7(2)
C2 P1 Pt1 108.62(13)
C25 P1 Pt1 123.80(16)
C22 P1 Pt1 106.48(14)
C8 P2 C28 108.87(18)
C8 P2 C31 107.74(18)
C28 P2 C31 105.66(18)
C8 P2 Pt1 103.04(13)
C28 P2 Pt1 125.29(13)
C31 P2 Pt1 105.26(12)
C3 C2 C1 120.2(4)
C3 C2 P1 122.3(3)
C1 C2 P1 117.6(3)
C7 Si1 C1 114.31(18)
C7 Si1 C13 112.01(17)
C1 Si1 C13 106.95(17)
C7 Si1 Pt1 98.86(12)
C1 Si1 Pt1 106.91(13)
C13 Si1 Pt1 117.86(13)
C4 C3 C2 120.5(4)
C4 C3 H3 119.7
C2 C3 H3 119.7
C5 C4 C3 119.7(4)
C5 C4 H4 120.1
C3 C4 H4 120.1
C4 C5 C6 120.6(4)
C4 C5 H5 119.7
C6 C5 H5 119.7
C5 C6 C1 120.5(4)
C5 C6 H6 119.7
C1 C6 H6 119.7
C12 C7 C8 119.0(4)
C12 C7 Si1 124.6(3)
C8 C7 Si1 116.0(3)
C9 C8 C7 119.4(4)
C9 C8 P2 124.0(3)
C7 C8 P2 116.3(3)
C10 C9 C8 120.4(4)
C10 C9 H9 119.8
C8 C9 H9 119.8
C17 C18 C13 119.9(4)
C17 C18 C21 115.9(4)
C13 C18 C21 124.2(4)
C9 C10 C11 120.6(4)
C9 C10 H10 119.7
C11 C10 H10 119.7
C16 C17 C18 122.4(4)
C16 C17 H17 118.8
C18 C17 H17 118.8
C10 C11 C12 119.6(4)
C10 C11 H11 120.2
C12 C11 H11 120.2
C15 C16 C17 117.6(4)
C15 C16 C20 121.3(4)
C17 C16 C20 121.0(4)
C11 C12 C7 120.6(4)
C11 C12 H2 119.7
C7 C12 H2 119.7
C18 C21 H21A 109.5
C18 C21 H21B 109.5
H21A C21 H21B 109.5
C18 C21 H21C 109.5
H21A C21 H21C 109.5
H21B C21 H21C 109.5
C14 C13 C18 117.1(3)
C14 C13 Si1 118.2(3)
C18 C13 Si1 124.6(3)
C14 C19 H19A 109.5
C14 C19 H19B 109.5
H19A C19 H19B 109.5
C14 C19 H19C 109.5
H19A C19 H19C 109.5
H19B C19 H19C 109.5
C15 C14 C13 120.8(4)
C15 C14 C19 117.7(4)
C13 C14 C19 121.5(4)
C16 C20 H20A 109.5
C16 C20 H20B 109.5
H20A C20 H20B 109.5
C16 C20 H20C 109.5
H20A C20 H20C 109.5
H20B C20 H20C 109.5
C16 C15 C14 122.2(4)
C16 C15 H15 118.9
C14 C15 H15 118.9
C27 C25 C26 110.6(5)
C27 C25 P1 111.3(3)
C26 C25 P1 111.4(3)
C27 C25 H25 107.8
C26 C25 H25 107.8
P1 C25 H25 107.8
C23 C22 C24 109.4(4)
C23 C22 P1 110.1(3)
C24 C22 P1 116.2(3)
C23 C22 H22 106.9
C24 C22 H22 106.9
P1 C22 H22 106.9
C22 C23 H23A 109.5
C22 C23 H23B 109.5
H23A C23 H23B 109.5
C22 C23 H23C 109.5
H23A C23 H23C 109.5
H23B C23 H23C 109.5
C22 C24 H24A 109.5
C22 C24 H24B 109.5
H24A C24 H24B 109.5
C22 C24 H24C 109.5
H24A C24 H24C 109.5
H24B C24 H24C 109.5
C29 C28 C30 111.5(4)
C29 C28 P2 109.7(3)
C30 C28 P2 112.2(3)
C29 C28 H28 107.8
C30 C28 H28 107.8
P2 C28 H28 107.8
C25 C27 H27A 109.5
C25 C27 H27B 109.5
H27A C27 H27B 109.5
C25 C27 H27C 109.5
H27A C27 H27C 109.5
H27B C27 H27C 109.5
C25 C26 H26A 109.5
C25 C26 H26B 109.5
H26A C26 H26B 109.5
C25 C26 H26C 109.5
H26A C26 H26C 109.5
H26B C26 H26C 109.5
C28 C29 H29A 109.5
C28 C29 H29B 109.5
H29A C29 H29B 109.5
C28 C29 H29C 109.5
H29A C29 H29C 109.5
H29B C29 H29C 109.5
C28 C30 H30A 109.5
C28 C30 H30B 109.5
H30A C30 H30B 109.5
C28 C30 H30C 109.5
H30A C30 H30C 109.5
H30B C30 H30C 109.5
C31 C32 H32A 109.5
C31 C32 H32B 109.5
H32A C32 H32B 109.5
C31 C32 H32C 109.5
H32A C32 H32C 109.5
H32B C32 H32C 109.5
C33 C31 C32 110.9(3)
C33 C31 P2 110.5(3)
C32 C31 P2 117.0(3)
C33 C31 H31 105.9
C32 C31 H31 105.9
P2 C31 H31 105.9
B102 C101 B104 113.4(3)
B102 C101 B106 62.6(3)
B104 C101 B106 113.4(3)
B102 C101 B105 113.6(3)
B104 C101 B105 62.1(3)
B106 C101 B105 62.1(3)
B102 C101 B103 62.7(3)
B104 C101 B103 61.8(3)
B106 C101 B103 114.1(3)
B105 C101 B103 113.3(3)
B102 C101 Cl1 113.4(4)
B104 C101 Cl1 120.0(4)
B106 C101 Cl1 120.4(4)
B105 C101 Cl1 124.7(4)
B103 C101 Cl1 113.0(4)
B102 C101 H101 118.1
B104 C101 H101 118.8
B106 C101 H101 118.2
B105 C101 H101 118.6
B103 C101 H101 118.3
Cl1 C101 H101 6.1
C31 C33 H33A 109.5
C31 C33 H33B 109.5
H33A C33 H33B 109.5
C31 C33 H33C 109.5
H33A C33 H33C 109.5
H33B C33 H33C 109.5
C101 B102 Cl2 120.1(3)
C101 B102 B107 105.3(3)
Cl2 B102 B107 125.8(3)
C101 B102 B106 58.8(3)
Cl2 B102 B106 119.6(3)
B107 B102 B106 108.3(3)
C101 B102 B111 105.4(3)
Cl2 B102 B111 124.9(4)
B107 B102 B111 60.7(3)
B106 B102 B111 59.9(3)
C101 B102 B103 59.1(3)
Cl2 B102 B103 120.6(4)
B107 B102 B103 59.7(3)
B106 B102 B103 108.0(3)
B111 B102 B103 108.4(3)
C101 B103 Cl3 120.7(3)
C101 B103 B104 58.7(3)
Cl3 B103 B104 120.3(3)
C101 B103 B107 104.6(3)
Cl3 B103 B107 125.6(3)
B104 B103 B107 108.0(3)
C101 B103 B108 105.2(3)
Cl3 B103 B108 125.0(3)
B104 B103 B108 60.1(3)
B107 B103 B108 60.5(3)
C101 B103 B102 58.3(3)
Cl3 B103 B102 120.7(3)
B104 B103 B102 107.3(3)
B107 B103 B102 59.7(3)
B108 B103 B102 108.1(3)
C101 B104 B103 59.4(3)
C101 B104 B105 59.2(3)
B103 B104 B105 109.0(3)
C101 B104 B109 105.8(3)
B103 B104 B109 108.9(3)
B105 B104 B109 60.0(3)
C101 B104 B108 106.0(3)
B103 B104 B108 60.3(3)
B105 B104 B108 108.6(3)
B109 B104 B108 60.4(3)
C101 B104 Cl4 119.8(3)
B103 B104 Cl4 122.2(3)
B105 B104 Cl4 117.1(3)
B109 B104 Cl4 123.4(3)
B108 B104 Cl4 126.8(3)
C101 B105 Cl5 120.4(3)
C101 B105 B104 58.7(3)
Cl5 B105 B104 120.2(3)
C101 B105 B109 105.4(3)
Cl5 B105 B109 125.0(3)
B104 B105 B109 60.0(3)
C101 B105 B106 58.7(3)
Cl5 B105 B106 120.2(3)
B104 B105 B106 107.8(3)
B109 B105 B106 108.6(3)
C101 B105 B110 105.0(3)
Cl5 B105 B110 125.3(3)
B104 B105 B110 108.3(3)
B109 B105 B110 60.8(3)
B106 B105 B110 59.8(3)
C101 B106 Cl6 121.2(3)
C101 B106 B105 59.2(3)
Cl6 B106 B105 119.0(3)
C101 B106 B110 105.9(3)
Cl6 B106 B110 123.4(3)
B105 B106 B110 60.5(3)
C101 B106 B111 105.4(3)
Cl6 B106 B111 125.4(3)
B105 B106 B111 108.3(3)
B110 B106 B111 59.9(3)
C101 B106 B102 58.6(3)
Cl6 B106 B102 122.1(3)
B105 B106 B102 107.9(3)
B110 B106 B102 108.0(3)
B111 B106 B102 60.1(3)
B102 B107 B103 60.6(3)
B102 B107 Cl7 119.0(3)
B103 B107 Cl7 121.0(3)
B102 B107 B112 107.6(3)
B103 B107 B112 107.6(3)
Cl7 B107 B112 124.0(3)
B102 B107 B108 108.3(3)
B103 B107 B108 59.9(3)
Cl7 B107 B108 123.9(3)
B112 B107 B108 59.7(3)
B102 B107 B111 59.9(3)
B103 B107 B111 108.5(3)
Cl7 B107 B111 120.3(3)
B112 B107 B111 60.0(3)
B108 B107 B111 108.2(3)
Cl8 B108 B112 123.6(3)
Cl8 B108 B104 121.6(3)
B112 B108 B104 107.1(3)
Cl8 B108 B103 120.4(3)
B112 B108 B103 107.4(3)
B104 B108 B103 59.6(3)
Cl8 B108 B109 122.7(3)
B112 B108 B109 60.1(3)
B104 B108 B109 59.7(2)
B103 B108 B109 107.8(3)
Cl8 B108 B107 122.0(3)
B112 B108 B107 59.8(3)
B104 B108 B107 106.9(3)
B103 B108 B107 59.6(3)
B109 B108 B107 107.9(3)
B105 B109 B104 60.0(3)
B105 B109 Cl9 121.3(3)
B104 B109 Cl9 121.9(3)
B105 B109 B112 107.3(3)
B104 B109 B112 107.0(3)
Cl9 B109 B112 122.9(3)
B105 B109 B108 108.2(3)
B104 B109 B108 59.9(3)
Cl9 B109 B108 121.9(3)
B112 B109 B108 59.7(3)
B105 B109 B110 60.0(3)
B104 B109 B110 107.6(3)
Cl9 B109 B110 121.9(3)
B112 B109 B110 59.5(3)
B108 B109 B110 107.8(3)
B111 B110 B106 60.2(3)
B111 B110 Cl10 122.3(3)
B106 B110 Cl10 120.0(3)
B111 B110 B112 60.3(3)
B106 B110 B112 107.6(3)
Cl10 B110 B112 124.8(3)
B111 B110 B105 107.9(3)
B106 B110 B105 59.7(3)
Cl10 B110 B105 120.1(3)
B112 B110 B105 106.8(3)
B111 B110 B109 108.2(3)
B106 B110 B109 107.2(3)
Cl10 B110 B109 122.6(3)
B112 B110 B109 59.7(3)
B105 B110 B109 59.2(3)
Cl11 B111 B110 121.0(3)
Cl11 B111 B106 121.2(3)
B110 B111 B106 60.0(3)
Cl11 B111 B102 122.1(3)
B110 B111 B102 108.0(3)
B106 B111 B102 60.0(3)
Cl11 B111 B112 123.0(3)
B110 B111 B112 60.0(3)
B106 B111 B112 107.2(3)
B102 B111 B112 106.9(3)
Cl11 B111 B107 123.0(3)
B110 B111 B107 107.9(3)
B106 B111 B107 107.3(3)
B102 B111 B107 59.4(3)
B112 B111 B107 59.5(3)
B108 B112 B107 60.5(3)
B108 B112 B110 109.2(3)
B107 B112 B110 108.5(3)
B108 B112 B109 60.2(3)
B107 B112 B109 108.5(3)
B110 B112 B109 60.8(3)
B108 B112 B111 109.2(3)
B107 B112 B111 60.5(3)
B110 B112 B111 59.7(3)
B109 B112 B111 108.6(3)
B108 B112 Cl12 118.5(3)
B107 B112 Cl12 122.9(3)
B110 B112 Cl12 121.7(3)
B109 B112 Cl12 118.3(3)
B111 B112 Cl12 124.6(3)

loop_
_geom_bond_atom_site_label_1
_geom_bond_atom_site_label_2
_geom_bond_distance
Pt1 Si1 2.2756(10)
Pt1 P2 2.3090(10)
Pt1 P1 2.3114(10)
C1 C2 1.402(5)
C1 C6 1.403(5)
C1 Si1 1.886(4)
P1 C2 1.826(4)
P1 C25 1.844(4)
P1 C22 1.854(4)
P2 C8 1.838(4)
P2 C28 1.845(4)
P2 C31 1.859(4)
C2 C3 1.400(5)
Si1 C7 1.885(4)
Si1 C13 1.901(4)
C3 C4 1.383(6)
C3 H3 0.9500
C4 C5 1.380(6)
C4 H4 0.9500
C5 C6 1.392(6)
C5 H5 0.9500
C6 H6 0.9500
C7 C12 1.393(6)
C7 C8 1.411(6)
C8 C9 1.397(5)
C9 C10 1.376(6)
C9 H9 0.9500
C18 C17 1.395(6)
C18 C13 1.426(5)
C18 C21 1.509(6)
C10 C11 1.387(7)
C10 H10 0.9500
C17 C16 1.387(6)
C17 H17 0.9500
C11 C12 1.392(6)
C11 H11 0.9500
C16 C15 1.380(6)
C16 C20 1.507(6)
C12 H2 0.9500
C21 H21A 0.9800
C21 H21B 0.9800
C21 H21C 0.9800
C13 C14 1.413(5)
C19 C14 1.507(5)
C19 H19A 0.9800
C19 H19B 0.9800
C19 H19C 0.9800
C14 C15 1.391(6)
C20 H20A 0.9800
C20 H20B 0.9800
C20 H20C 0.9800
C15 H15 0.9500
C25 C27 1.511(6)
C25 C26 1.511(7)
C25 H25 1.0000
C22 C23 1.526(7)
C22 C24 1.527(6)
C22 H22 1.0000
C23 H23A 0.9800
C23 H23B 0.9800
C23 H23C 0.9800
C24 H24A 0.9800
C24 H24B 0.9800
C24 H24C 0.9800
C28 C29 1.520(6)
C28 C30 1.522(6)
C28 H28 1.0000
C27 H27A 0.9800
C27 H27B 0.9800
C27 H27C 0.9800
C26 H26A 0.9800
C26 H26B 0.9800
C26 H26C 0.9800
C29 H29A 0.9800
C29 H29B 0.9800
C29 H29C 0.9800
C30 H30A 0.9800
C30 H30B 0.9800
C30 H30C 0.9800
C32 C31 1.534(5)
C32 H32A 0.9800
C32 H32B 0.9800
C32 H32C 0.9800
C31 C33 1.530(6)
C31 H31 1.0000
C101 B102 1.714(7)
C101 B104 1.715(6)
C101 B106 1.717(7)
C101 B105 1.725(6)
C101 B103 1.729(6)
C101 Cl1 1.846(7)
C101 H101 0.9700
C33 H33A 0.9800
C33 H33B 0.9800
C33 H33C 0.9800
B102 Cl2 1.766(5)
B102 B107 1.774(7)
B102 B106 1.783(8)
B102 B111 1.784(7)
B102 B103 1.790(7)
B103 Cl3 1.768(5)
B103 B104 1.770(7)
B103 B107 1.775(7)
B103 B108 1.782(6)
B104 B105 1.774(6)
B104 B109 1.774(6)
B104 B108 1.778(7)
B104 Cl4 1.784(5)
B105 Cl5 1.771(5)
B105 B109 1.774(6)
B105 B106 1.776(7)
B105 B110 1.790(7)
B106 Cl6 1.768(5)
B106 B110 1.778(7)
B106 B111 1.782(7)
B107 Cl7 1.777(5)
B107 B112 1.780(6)
B107 B108 1.792(7)
B107 B111 1.797(7)
B108 Cl8 1.769(5)
B108 B112 1.778(6)
B108 B109 1.787(6)
B109 Cl9 1.775(5)
B109 B112 1.785(7)
B109 B110 1.804(7)
B110 B111 1.777(7)
B110 Cl10 1.781(5)
B110 B112 1.781(6)
B111 Cl11 1.766(5)
B111 B112 1.787(7)
B112 Cl12 1.801(4)

loop_
_geom_torsion_atom_site_label_1
_geom_torsion_atom_site_label_2
_geom_torsion_atom_site_label_3
_geom_torsion_atom_site_label_4
_geom_torsion
C6 C1 C2 C3 1.3(6)
Si1 C1 C2 C3 178.8(3)
C6 C1 C2 P1 -179.7(3)
Si1 C1 C2 P1 -2.2(4)
C25 P1 C2 C3 -42.6(4)
C22 P1 C2 C3 69.6(4)
Pt1 P1 C2 C3 -177.0(3)
C25 P1 C2 C1 138.4(3)
C22 P1 C2 C1 -109.3(3)
Pt1 P1 C2 C1 4.1(3)
C2 C1 Si1 C7 107.6(3)
C6 C1 Si1 C7 -75.1(4)
C2 C1 Si1 C13 -127.8(3)
C6 C1 Si1 C13 49.5(4)
C2 C1 Si1 Pt1 -0.7(3)
C6 C1 Si1 Pt1 176.6(3)
C1 C2 C3 C4 1.1(6)
P1 C2 C3 C4 -177.8(3)
C2 C3 C4 C5 -2.1(7)
C3 C4 C5 C6 0.5(7)
C4 C5 C6 C1 2.0(7)
C2 C1 C6 C5 -2.9(6)
Si1 C1 C6 C5 179.7(3)
C1 Si1 C7 C12 31.0(4)
C13 Si1 C7 C12 -90.9(4)
Pt1 Si1 C7 C12 144.1(3)
C1 Si1 C7 C8 -156.1(3)
C13 Si1 C7 C8 82.1(3)
Pt1 Si1 C7 C8 -42.9(3)
C12 C7 C8 C9 6.3(6)
Si1 C7 C8 C9 -167.0(3)
C12 C7 C8 P2 -167.8(3)
Si1 C7 C8 P2 18.8(4)
C28 P2 C8 C9 65.9(4)
C31 P2 C8 C9 -48.3(4)
Pt1 P2 C8 C9 -159.2(3)
C28 P2 C8 C7 -120.2(3)
C31 P2 C8 C7 125.6(3)
Pt1 P2 C8 C7 14.7(3)
C7 C8 C9 C10 -2.6(6)
P2 C8 C9 C10 171.1(3)
C8 C9 C10 C11 -2.8(7)
C13 C18 C17 C16 0.4(7)
C21 C18 C17 C16 179.1(5)
C9 C10 C11 C12 4.5(7)
C18 C17 C16 C15 -0.2(7)
C18 C17 C16 C20 -177.5(5)
C10 C11 C12 C7 -0.6(6)
C8 C7 C12 C11 -4.8(6)
Si1 C7 C12 C11 168.0(3)
C17 C18 C13 C14 -0.4(6)
C21 C18 C13 C14 -179.0(4)
C17 C18 C13 Si1 177.1(3)
C21 C18 C13 Si1 -1.5(6)
C18 C13 C14 C15 0.3(6)
Si1 C13 C14 C15 -177.4(3)
C18 C13 C14 C19 178.4(4)
Si1 C13 C14 C19 0.7(5)
C17 C16 C15 C14 0.1(7)
C20 C16 C15 C14 177.4(5)
C13 C14 C15 C16 -0.2(7)
C19 C14 C15 C16 -178.3(4)
C2 P1 C25 C27 169.0(4)
C22 P1 C25 C27 58.2(4)
Pt1 P1 C25 C27 -65.7(4)
C2 P1 C25 C26 -67.1(4)
C22 P1 C25 C26 -177.8(4)
Pt1 P1 C25 C26 58.3(4)
C2 P1 C22 C23 54.4(3)
C25 P1 C22 C23 165.5(3)
Pt1 P1 C22 C23 -60.5(3)
C2 P1 C22 C24 -70.7(4)
C25 P1 C22 C24 40.4(4)
Pt1 P1 C22 C24 174.4(3)
C8 P2 C28 C29 174.3(3)
C31 P2 C28 C29 -70.2(4)
Pt1 P2 C28 C29 52.0(4)
C8 P2 C28 C30 49.9(4)
C31 P2 C28 C30 165.4(3)
Pt1 P2 C28 C30 -72.4(4)
C8 P2 C31 C33 -54.8(3)
C28 P2 C31 C33 -171.0(3)
Pt1 P2 C31 C33 54.6(3)
C8 P2 C31 C32 73.4(4)
C28 P2 C31 C32 -42.8(4)
Pt1 P2 C31 C32 -177.1(3)
B104 C101 B102 Cl2 -146.3(4)
B106 C101 B102 Cl2 108.5(4)
B105 C101 B102 Cl2 145.2(4)
B103 C101 B102 Cl2 -109.7(4)
Cl1 C101 B102 Cl2 -4.9(6)
B104 C101 B102 B107 2.8(5)
B106 C101 B102 B107 -102.4(4)
B105 C101 B102 B107 -65.6(4)
B103 C101 B102 B107 39.4(3)
Cl1 C101 B102 B107 144.3(4)
B104 C101 B102 B106 105.2(4)
B105 C101 B102 B106 36.7(3)
B103 C101 B102 B106 141.8(3)
Cl1 C101 B102 B106 -113.4(4)
B104 C101 B102 B111 66.0(4)
B106 C101 B102 B111 -39.2(3)
B105 C101 B102 B111 -2.5(5)
B103 C101 B102 B111 102.5(4)
Cl1 C101 B102 B111 -152.6(4)
B104 C101 B102 B103 -36.6(3)
B106 C101 B102 B103 -141.8(3)
B105 C101 B102 B103 -105.0(4)
Cl1 C101 B102 B103 104.9(4)
B102 C101 B103 Cl3 109.3(4)
B104 C101 B103 Cl3 -109.0(4)
B106 C101 B103 Cl3 146.4(3)
B105 C101 B103 Cl3 -145.0(3)
Cl1 C101 B103 Cl3 3.9(6)
B102 C101 B103 B104 -141.7(3)
B106 C101 B103 B104 -104.7(4)
B105 C101 B103 B104 -36.1(3)
Cl1 C101 B103 B104 112.9(5)
B102 C101 B103 B107 -39.2(3)
B104 C101 B103 B107 102.4(3)
B106 C101 B103 B107 -2.2(4)
B105 C101 B103 B107 66.4(4)
Cl1 C101 B103 B107 -144.7(5)
B102 C101 B103 B108 -102.1(4)
B104 C101 B103 B108 39.6(3)
B106 C101 B103 B108 -65.1(4)
B105 C101 B103 B108 3.5(5)
Cl1 C101 B103 B108 152.5(5)
B104 C101 B103 B102 141.7(3)
B106 C101 B103 B102 37.0(3)
B105 C101 B103 B102 105.6(4)
Cl1 C101 B103 B102 -105.4(5)
Cl2 B102 B103 C101 108.9(4)
B107 B102 B103 C101 -134.9(3)
B106 B102 B103 C101 -33.8(3)
B111 B102 B103 C101 -97.3(4)
C101 B102 B103 Cl3 -109.3(4)
Cl2 B102 B103 Cl3 -0.3(5)
B107 B102 B103 Cl3 115.9(4)
B106 B102 B103 Cl3 -143.1(3)
B111 B102 B103 Cl3 153.5(3)
C101 B102 B103 B104 33.7(3)
Cl2 B102 B103 B104 142.6(3)
B107 B102 B103 B104 -101.1(3)
B106 B102 B103 B104 -0.1(4)
B111 B102 B103 B104 -63.5(4)
C101 B102 B103 B107 134.9(3)
Cl2 B102 B103 B107 -116.2(4)
B106 B102 B103 B107 101.0(4)
B111 B102 B103 B107 37.6(3)
C101 B102 B103 B108 97.1(3)
Cl2 B102 B103 B108 -154.0(3)
B107 B102 B103 B108 -37.8(3)
B106 B102 B103 B108 63.3(4)
B111 B102 B103 B108 -0.2(5)
B102 C101 B104 B103 36.9(3)
B106 C101 B104 B103 105.9(4)
B105 C101 B104 B103 142.3(3)
Cl1 C101 B104 B103 -101.7(5)
B102 C101 B104 B105 -105.4(4)
B106 C101 B104 B105 -36.4(3)
B103 C101 B104 B105 -142.3(3)
Cl1 C101 B104 B105 116.0(5)
B102 C101 B104 B109 -66.0(4)
B106 C101 B104 B109 2.9(4)
B105 C101 B104 B109 39.3(3)
B103 C101 B104 B109 -102.9(3)
Cl1 C101 B104 B109 155.3(4)
B102 C101 B104 B108 -2.9(5)
B106 C101 B104 B108 66.0(4)
B105 C101 B104 B108 102.4(3)
B103 C101 B104 B108 -39.8(3)
Cl1 C101 B104 B108 -141.6(4)
B102 C101 B104 Cl4 148.9(3)
B106 C101 B104 Cl4 -142.1(3)
B105 C101 B104 Cl4 -105.7(4)
B103 C101 B104 Cl4 112.0(4)
Cl1 C101 B104 Cl4 10.3(6)
Cl3 B103 B104 C101 109.6(4)
B107 B103 B104 C101 -96.5(4)
B108 B103 B104 C101 -134.8(3)
B102 B103 B104 C101 -33.5(3)
C101 B103 B104 B105 33.8(3)
Cl3 B103 B104 B105 143.4(3)
B107 B103 B104 B105 -62.7(4)
B108 B103 B104 B105 -101.1(3)
B102 B103 B104 B105 0.2(4)
C101 B103 B104 B109 97.6(3)
Cl3 B103 B104 B109 -152.8(3)
B107 B103 B104 B109 1.1(4)
B108 B103 B104 B109 -37.2(3)
B102 B103 B104 B109 64.1(4)
C101 B103 B104 B108 134.8(3)
Cl3 B103 B104 B108 -115.5(4)
B107 B103 B104 B108 38.3(3)
B102 B103 B104 B108 101.3(3)
C101 B103 B104 Cl4 -108.0(4)
Cl3 B103 B104 Cl4 1.6(5)
B107 B103 B104 Cl4 155.5(3)
B108 B103 B104 Cl4 117.1(4)
B102 B103 B104 Cl4 -141.6(3)
B102 C101 B105 Cl5 -145.9(3)
B104 C101 B105 Cl5 109.1(4)
B106 C101 B105 Cl5 -109.0(4)
B103 C101 B105 Cl5 145.0(3)
Cl1 C101 B105 Cl5 0.3(7)
B102 C101 B105 B104 105.0(4)
B106 C101 B105 B104 142.0(3)
B103 C101 B105 B104 36.0(3)
Cl1 C101 B105 B104 -108.8(5)
B102 C101 B105 B109 65.8(4)
B104 C101 B105 B109 -39.3(3)
B106 C101 B105 B109 102.7(4)
B103 C101 B105 B109 -3.3(5)
Cl1 C101 B105 B109 -148.0(5)
B102 C101 B105 B106 -36.9(3)
B104 C101 B105 B106 -142.0(3)
B103 C101 B105 B106 -106.0(4)
Cl1 C101 B105 B106 109.3(5)
B102 C101 B105 B110 2.5(5)
B104 C101 B105 B110 -102.5(3)
B106 C101 B105 B110 39.4(3)
B103 C101 B105 B110 -66.6(4)
Cl1 C101 B105 B110 148.7(5)
B103 B104 B105 C101 -33.9(3)
B109 B104 B105 C101 -135.2(3)
B108 B104 B105 C101 -97.9(3)
Cl4 B104 B105 C101 110.1(4)
C101 B104 B105 Cl5 -109.3(4)
B103 B104 B105 Cl5 -143.2(3)
B109 B104 B105 Cl5 115.4(4)
B108 B104 B105 Cl5 152.7(3)
Cl4 B104 B105 Cl5 0.8(5)
C101 B104 B105 B109 135.2(3)
B103 B104 B105 B109 101.4(4)
B108 B104 B105 B109 37.3(3)
Cl4 B104 B105 B109 -114.7(4)
C101 B104 B105 B106 33.6(3)
B103 B104 B105 B106 -0.3(4)
B109 B104 B105 B106 -101.7(4)
B108 B104 B105 B106 -64.4(4)
Cl4 B104 B105 B106 143.7(3)
C101 B104 B105 B110 96.8(4)
B103 B104 B105 B110 62.9(4)
B109 B104 B105 B110 -38.4(3)
B108 B104 B105 B110 -1.1(4)
Cl4 B104 B105 B110 -153.1(3)
B102 C101 B106 Cl6 -111.0(4)
B104 C101 B106 Cl6 143.7(4)
B105 C101 B106 Cl6 107.3(4)
B103 C101 B106 Cl6 -148.0(3)
Cl1 C101 B106 Cl6 -8.6(7)
B102 C101 B106 B105 141.7(3)
B104 C101 B106 B105 36.4(3)
B103 C101 B106 B105 104.7(4)
Cl1 C101 B106 B105 -115.9(5)
B102 C101 B106 B110 101.7(4)
B104 C101 B106 B110 -3.6(5)
B105 C101 B106 B110 -40.0(3)
B103 C101 B106 B110 64.7(4)
Cl1 C101 B106 B110 -155.9(5)
B102 C101 B106 B111 39.3(3)
B104 C101 B106 B111 -66.0(4)
B105 C101 B106 B111 -102.4(4)
B103 C101 B106 B111 2.3(5)
Cl1 C101 B106 B111 141.7(5)
B104 C101 B106 B102 -105.3(4)
B105 C101 B106 B102 -141.7(3)
B103 C101 B106 B102 -37.0(3)
Cl1 C101 B106 B102 102.4(5)
Cl5 B105 B106 C101 109.4(4)
B104 B105 B106 C101 -33.6(3)
B109 B105 B106 C101 -97.1(3)
B110 B105 B106 C101 -134.8(3)
C101 B105 B106 Cl6 -111.0(4)
Cl5 B105 B106 Cl6 -1.6(5)
B104 B105 B106 Cl6 -144.6(3)
B109 B105 B106 Cl6 151.9(3)
B110 B105 B106 Cl6 114.2(4)
C101 B105 B106 B110 134.8(3)
Cl5 B105 B106 B110 -115.8(4)
B104 B105 B106 B110 101.2(3)
B109 B105 B106 B110 37.7(3)
C101 B105 B106 B111 97.4(4)
Cl5 B105 B106 B111 -153.3(3)
B104 B105 B106 B111 63.8(4)
B109 B105 B106 B111 0.3(5)
B110 B105 B106 B111 -37.4(3)
C101 B105 B106 B102 33.8(3)
Cl5 B105 B106 B102 143.2(3)
B104 B105 B106 B102 0.2(4)
B109 B105 B106 B102 -63.3(4)
B110 B105 B106 B102 -101.0(4)
Cl2 B102 B106 C101 -109.2(4)
B107 B102 B106 C101 97.1(4)
B111 B102 B106 C101 135.2(3)
B103 B102 B106 C101 33.9(3)
C101 B102 B106 Cl6 109.4(4)
Cl2 B102 B106 Cl6 0.2(6)
B107 B102 B106 Cl6 -153.4(3)
B111 B102 B106 Cl6 -115.3(4)
B103 B102 B106 Cl6 143.4(3)
C101 B102 B106 B105 -34.0(3)
Cl2 B102 B106 B105 -143.2(4)
B107 B102 B106 B105 63.1(4)
B111 B102 B106 B105 101.2(4)
B103 B102 B106 B105 -0.1(5)
C101 B102 B106 B110 -98.0(4)
Cl2 B102 B106 B110 152.8(4)
B107 B102 B106 B110 -0.8(5)
B111 B102 B106 B110 37.2(3)
B103 B102 B106 B110 -64.0(4)
C101 B102 B106 B111 -135.2(3)
Cl2 B102 B106 B111 115.6(4)
B107 B102 B106 B111 -38.1(3)
B103 B102 B106 B111 -101.3(4)
C101 B102 B107 B103 -39.1(3)
Cl2 B102 B107 B103 107.7(5)
B106 B102 B107 B103 -100.7(4)
B111 B102 B107 B103 -138.4(3)
C101 B102 B107 Cl7 -150.4(3)
Cl2 B102 B107 Cl7 -3.6(6)
B106 B102 B107 Cl7 148.0(3)
B111 B102 B107 Cl7 110.3(4)
B103 B102 B107 Cl7 -111.3(4)
C101 B102 B107 B112 61.6(4)
Cl2 B102 B107 B112 -151.6(4)
B106 B102 B107 B112 0.0(5)
B111 B102 B107 B112 -37.7(3)
B103 B102 B107 B112 100.7(3)
C101 B102 B107 B108 -1.5(5)
Cl2 B102 B107 B108 145.3(4)
B106 B102 B107 B108 -63.1(4)
B111 B102 B107 B108 -100.8(3)
B103 B102 B107 B108 37.6(3)
C101 B102 B107 B111 99.3(4)
Cl2 B102 B107 B111 -113.9(5)
B106 B102 B107 B111 37.7(3)
B103 B102 B107 B111 138.4(3)
C101 B103 B107 B102 38.5(3)
Cl3 B103 B107 B102 -108.0(4)
B104 B103 B107 B102 99.9(4)
B108 B103 B107 B102 138.0(3)
C101 B103 B107 Cl7 146.7(3)
Cl3 B103 B107 Cl7 0.1(6)
B104 B103 B107 Cl7 -152.0(3)
B108 B103 B107 Cl7 -113.9(4)
B102 B103 B107 Cl7 108.1(4)
C101 B103 B107 B112 -62.2(4)
Cl3 B103 B107 B112 151.3(3)
B104 B103 B107 B112 -0.8(4)
B108 B103 B107 B112 37.3(3)
B102 B103 B107 B112 -100.7(4)
C101 B103 B107 B108 -99.5(3)
Cl3 B103 B107 B108 114.0(4)
B104 B103 B107 B108 -38.1(3)
B102 B103 B107 B108 -138.0(3)
C101 B103 B107 B111 1.2(4)
Cl3 B103 B107 B111 -145.3(3)
B104 B103 B107 B111 62.6(4)
B108 B103 B107 B111 100.7(3)
B102 B103 B107 B111 -37.3(3)
C101 B104 B108 Cl8 148.6(3)
B103 B104 B108 Cl8 109.2(4)
B105 B104 B108 Cl8 -149.1(3)
B109 B104 B108 Cl8 -112.0(4)
Cl4 B104 B108 Cl8 -0.6(5)
C101 B104 B108 B112 -61.1(4)
B103 B104 B108 B112 -100.5(3)
B105 B104 B108 B112 1.2(4)
B109 B104 B108 B112 38.3(3)
Cl4 B104 B108 B112 149.7(3)
C101 B104 B108 B103 39.4(3)
B105 B104 B108 B103 101.7(4)
B109 B104 B108 B103 138.8(3)
Cl4 B104 B108 B103 -109.8(4)
C101 B104 B108 B109 -99.4(3)
B103 B104 B108 B109 -138.8(3)
B105 B104 B108 B109 -37.1(3)
Cl4 B104 B108 B109 111.4(4)
C101 B104 B108 B107 1.8(4)
B103 B104 B108 B107 -37.6(3)
B105 B104 B108 B107 64.1(4)
B109 B104 B108 B107 101.2(3)
Cl4 B104 B108 B107 -147.4(3)
C101 B103 B108 Cl8 -150.0(3)
Cl3 B103 B108 Cl8 -3.3(6)
B104 B103 B108 Cl8 -111.1(4)
B107 B103 B108 Cl8 111.5(4)
B102 B103 B108 Cl8 148.9(3)
C101 B103 B108 B112 61.1(4)
Cl3 B103 B108 B112 -152.1(3)
B104 B103 B108 B112 100.0(3)
B107 B103 B108 B112 -37.3(3)
B102 B103 B108 B112 0.1(4)
C101 B103 B108 B104 -38.9(3)
Cl3 B103 B108 B104 107.9(4)
B107 B103 B108 B104 -137.3(3)
B102 B103 B108 B104 -99.9(4)
C101 B103 B108 B109 -2.3(4)
Cl3 B103 B108 B109 144.5(3)
B104 B103 B108 B109 36.7(3)
B107 B103 B108 B109 -100.7(3)
B102 B103 B108 B109 -63.3(4)
C101 B103 B108 B107 98.4(4)
Cl3 B103 B108 B107 -114.8(4)
B104 B103 B108 B107 137.3(3)
B102 B103 B108 B107 37.4(3)
B102 B107 B108 Cl8 -146.9(3)
B103 B107 B108 Cl8 -109.0(4)
Cl7 B107 B108 Cl8 0.2(5)
B112 B107 B108 Cl8 113.0(4)
B111 B107 B108 Cl8 149.7(3)
B102 B107 B108 B112 100.1(4)
B103 B107 B108 B112 138.0(3)
Cl7 B107 B108 B112 -112.8(4)
B111 B107 B108 B112 36.7(3)
B102 B107 B108 B104 -0.2(4)
B103 B107 B108 B104 37.7(3)
Cl7 B107 B108 B104 146.9(3)
B112 B107 B108 B104 -100.3(3)
B111 B107 B108 B104 -63.7(4)
B102 B107 B108 B103 -37.9(3)
Cl7 B107 B108 B103 109.2(4)
B112 B107 B108 B103 -138.0(3)
B111 B107 B108 B103 -101.3(4)
B102 B107 B108 B109 62.7(4)
B103 B107 B108 B109 100.5(3)
Cl7 B107 B108 B109 -150.3(3)
B112 B107 B108 B109 -37.5(3)
B111 B107 B108 B109 -0.8(4)
C101 B105 B109 B104 38.6(3)
Cl5 B105 B109 B104 -107.8(4)
B106 B105 B109 B104 100.2(4)
B110 B105 B109 B104 137.5(3)
C101 B105 B109 Cl9 149.9(3)
Cl5 B105 B109 Cl9 3.4(5)
B104 B105 B109 Cl9 111.3(4)
B106 B105 B109 Cl9 -148.5(3)
B110 B105 B109 Cl9 -111.3(4)
C101 B105 B109 B112 -61.3(4)
Cl5 B105 B109 B112 152.2(3)
B104 B105 B109 B112 -100.0(3)
B106 B105 B109 B112 0.3(4)
B110 B105 B109 B112 37.5(3)
C101 B105 B109 B108 1.7(4)
Cl5 B105 B109 B108 -144.8(3)
B104 B105 B109 B108 -37.0(3)
B106 B105 B109 B108 63.3(4)
B110 B105 B109 B108 100.5(3)
C101 B105 B109 B110 -98.8(4)
Cl5 B105 B109 B110 114.7(4)
B104 B105 B109 B110 -137.5(3)
B106 B105 B109 B110 -37.2(3)
C101 B104 B109 B105 -39.0(3)
B103 B104 B109 B105 -101.5(4)
B108 B104 B109 B105 -138.7(3)
Cl4 B104 B109 B105 104.5(4)
C101 B104 B109 Cl9 -149.3(3)
B103 B104 B109 Cl9 148.2(3)
B105 B104 B109 Cl9 -110.3(4)
B108 B104 B109 Cl9 111.0(4)
Cl4 B104 B109 Cl9 -5.8(5)
C101 B104 B109 B112 61.6(4)
B103 B104 B109 B112 -0.9(4)
B105 B104 B109 B112 100.6(3)
B108 B104 B109 B112 -38.1(3)
Cl4 B104 B109 B112 -154.9(3)
C101 B104 B109 B108 99.7(3)
B103 B104 B109 B108 37.2(3)
B105 B104 B109 B108 138.7(3)
Cl4 B104 B109 B108 -116.8(4)
C101 B104 B109 B110 -1.1(4)
B103 B104 B109 B110 -63.6(4)
B105 B104 B109 B110 37.9(3)
B108 B104 B109 B110 -100.8(3)
Cl4 B104 B109 B110 142.4(3)
Cl8 B108 B109 B105 147.3(3)
B112 B108 B109 B105 -99.9(3)
B104 B108 B109 B105 37.0(3)
B103 B108 B109 B105 0.4(4)
B107 B108 B109 B105 -62.5(4)
Cl8 B108 B109 B104 110.3(4)
B112 B108 B109 B104 -136.9(3)
B103 B108 B109 B104 -36.6(3)
B107 B108 B109 B104 -99.5(3)
Cl8 B108 B109 Cl9 -0.7(5)
B112 B108 B109 Cl9 112.2(4)
B104 B108 B109 Cl9 -111.0(4)
B103 B108 B109 Cl9 -147.6(3)
B107 B108 B109 Cl9 149.5(3)
Cl8 B108 B109 B112 -112.9(4)
B104 B108 B109 B112 136.9(3)
B103 B108 B109 B112 100.2(3)
B107 B108 B109 B112 37.3(3)
Cl8 B108 B109 B110 -149.3(3)
B112 B108 B109 B110 -36.4(3)
B104 B108 B109 B110 100.5(3)
B103 B108 B109 B110 63.8(4)
B107 B108 B109 B110 0.9(4)
C101 B106 B110 B111 -98.8(4)
Cl6 B106 B110 B111 114.8(4)
B105 B106 B110 B111 -138.2(3)
B102 B106 B110 B111 -37.3(3)
C101 B106 B110 Cl10 148.8(3)
Cl6 B106 B110 Cl10 2.5(6)
B105 B106 B110 Cl10 109.5(4)
B111 B106 B110 Cl10 -112.3(4)
B102 B106 B110 Cl10 -149.6(3)
C101 B106 B110 B112 -60.2(4)
Cl6 B106 B110 B112 153.5(3)
B105 B106 B110 B112 -99.5(4)
B111 B106 B110 B112 38.7(3)
B102 B106 B110 B112 1.3(5)
C101 B106 B110 B105 39.3(3)
Cl6 B106 B110 B105 -107.0(4)
B111 B106 B110 B105 138.2(3)
B102 B106 B110 B105 100.8(4)
C101 B106 B110 B109 2.7(4)
Cl6 B106 B110 B109 -143.6(4)
B105 B106 B110 B109 -36.6(3)
B111 B106 B110 B109 101.6(3)
B102 B106 B110 B109 64.2(4)
C101 B105 B110 B111 -1.5(4)
Cl5 B105 B110 B111 144.9(4)
B104 B105 B110 B111 -62.9(4)
B109 B105 B110 B111 -101.0(3)
B106 B105 B110 B111 37.4(3)
C101 B105 B110 B106 -38.9(3)
Cl5 B105 B110 B106 107.5(4)
B104 B105 B110 B106 -100.4(4)
B109 B105 B110 B106 -138.4(3)
C101 B105 B110 Cl10 -148.2(3)
Cl5 B105 B110 Cl10 -1.9(6)
B104 B105 B110 Cl10 150.3(3)
B109 B105 B110 Cl10 112.2(4)
B106 B105 B110 Cl10 -109.3(4)
C101 B105 B110 B112 62.0(4)
Cl5 B105 B110 B112 -151.6(3)
B104 B105 B110 B112 0.6(4)
B109 B105 B110 B112 -37.5(3)
B106 B105 B110 B112 100.9(4)
C101 B105 B110 B109 99.5(3)
Cl5 B105 B110 B109 -114.1(4)
B104 B105 B110 B109 38.1(3)
B106 B105 B110 B109 138.4(3)
B105 B109 B110 B111 100.4(4)
B104 B109 B110 B111 62.5(4)
Cl9 B109 B110 B111 -149.3(3)
B112 B109 B110 B111 -37.2(3)
B108 B109 B110 B111 -0.7(4)
B105 B109 B110 B106 36.9(3)
B104 B109 B110 B106 -1.0(4)
Cl9 B109 B110 B106 147.2(3)
B112 B109 B110 B106 -100.7(4)
B108 B109 B110 B106 -64.3(4)
B105 B109 B110 Cl10 -108.2(4)
B104 B109 B110 Cl10 -146.1(3)
Cl9 B109 B110 Cl10 2.1(5)
B112 B109 B110 Cl10 114.2(4)
B108 B109 B110 Cl10 150.7(3)
B105 B109 B110 B112 137.6(3)
B104 B109 B110 B112 99.7(3)
Cl9 B109 B110 B112 -112.1(4)
B108 B109 B110 B112 36.5(3)
B104 B109 B110 B105 -37.9(3)
Cl9 B109 B110 B105 110.3(4)
B112 B109 B110 B105 -137.6(3)
B108 B109 B110 B105 -101.1(3)
B106 B110 B111 Cl11 -110.5(4)
Cl10 B110 B111 Cl11 -1.8(6)
B112 B110 B111 Cl11 112.7(4)
B105 B110 B111 Cl11 -147.8(3)
B109 B110 B111 Cl11 149.7(3)
Cl10 B110 B111 B106 108.7(4)
B112 B110 B111 B106 -136.7(3)
B105 B110 B111 B106 -37.2(3)
B109 B110 B111 B106 -99.8(4)
B106 B110 B111 B102 37.3(3)
Cl10 B110 B111 B102 146.0(3)
B112 B110 B111 B102 -99.5(4)
B105 B110 B111 B102 0.0(5)
B109 B110 B111 B102 -62.5(4)
B106 B110 B111 B112 136.7(3)
Cl10 B110 B111 B112 -114.6(4)
B105 B110 B111 B112 99.5(3)
B109 B110 B111 B112 37.0(3)
B106 B110 B111 B107 100.1(4)
Cl10 B110 B111 B107 -151.3(3)
B112 B110 B111 B107 -36.7(3)
B105 B110 B111 B107 62.8(4)
B109 B110 B111 B107 0.3(4)
C101 B106 B111 Cl11 -150.1(3)
Cl6 B106 B111 Cl11 -1.5(6)
B105 B106 B111 Cl11 147.8(3)
B110 B106 B111 Cl11 110.2(4)
B102 B106 B111 Cl11 -111.5(4)
C101 B106 B111 B110 99.7(4)
Cl6 B106 B111 B110 -111.7(5)
B105 B106 B111 B110 37.7(3)
B102 B106 B111 B110 138.3(4)
C101 B106 B111 B102 -38.6(3)
Cl6 B106 B111 B102 110.0(5)
B105 B106 B111 B102 -100.6(4)
B110 B106 B111 B102 -138.3(4)
C101 B106 B111 B112 61.3(4)
Cl6 B106 B111 B112 -150.0(4)
B105 B106 B111 B112 -0.7(5)
B110 B106 B111 B112 -38.4(3)
B102 B106 B111 B112 99.9(4)
C101 B106 B111 B107 -1.3(4)
Cl6 B106 B111 B107 147.3(4)
B105 B106 B111 B107 -63.4(4)
B110 B106 B111 B107 -101.0(4)
B102 B106 B111 B107 37.3(3)
C101 B102 B111 Cl11 148.8(3)
Cl2 B102 B111 Cl11 3.1(6)
B107 B102 B111 Cl11 -112.1(4)
B106 B102 B111 Cl11 110.1(4)
B103 B102 B111 Cl11 -149.3(3)
C101 B102 B111 B110 1.4(5)
Cl2 B102 B111 B110 -144.3(4)
B107 B102 B111 B110 100.5(4)
B106 B102 B111 B110 -37.3(3)
B103 B102 B111 B110 63.4(4)
C101 B102 B111 B106 38.7(3)
Cl2 B102 B111 B106 -107.0(4)
B107 B102 B111 B106 137.8(3)
B103 B102 B111 B106 100.6(4)
C101 B102 B111 B112 -61.8(4)
Cl2 B102 B111 B112 152.6(4)
B107 B102 B111 B112 37.4(3)
B106 B102 B111 B112 -100.4(4)
B103 B102 B111 B112 0.2(5)
C101 B102 B111 B107 -99.1(4)
Cl2 B102 B111 B107 115.2(4)
B106 B102 B111 B107 -137.8(3)
B103 B102 B111 B107 -37.2(3)
B102 B107 B111 Cl11 110.6(4)
B103 B107 B111 Cl11 148.2(3)
Cl7 B107 B111 Cl11 2.5(5)
B112 B107 B111 Cl11 -111.8(4)
B108 B107 B111 Cl11 -148.3(3)
B102 B107 B111 B110 -100.8(4)
B103 B107 B111 B110 -63.2(4)
Cl7 B107 B111 B110 151.1(3)
B112 B107 B111 B110 36.9(3)
B108 B107 B111 B110 0.3(4)
B102 B107 B111 B106 -37.5(3)
B103 B107 B111 B106 0.1(4)
Cl7 B107 B111 B106 -145.7(3)
B112 B107 B111 B106 100.1(4)
B108 B107 B111 B106 63.6(4)
B103 B107 B111 B102 37.6(3)
Cl7 B107 B111 B102 -108.1(4)
B112 B107 B111 B102 137.6(3)
B108 B107 B111 B102 101.1(3)
B102 B107 B111 B112 -137.6(3)
B103 B107 B111 B112 -100.0(3)
Cl7 B107 B111 B112 114.2(4)
B108 B107 B111 B112 -36.5(3)
Cl8 B108 B112 B107 -110.5(4)
B104 B108 B112 B107 100.0(3)
B103 B108 B112 B107 37.2(3)
B109 B108 B112 B107 138.1(3)
Cl8 B108 B112 B110 148.7(3)
B104 B108 B112 B110 -0.9(4)
B103 B108 B112 B110 -63.6(4)
B109 B108 B112 B110 37.3(3)
B107 B108 B112 B110 -100.8(4)
Cl8 B108 B112 B109 111.4(4)
B104 B108 B112 B109 -38.1(3)
B103 B108 B112 B109 -100.9(3)
B107 B108 B112 B109 -138.1(3)
Cl8 B108 B112 B111 -147.6(3)
B104 B108 B112 B111 62.8(4)
B103 B108 B112 B111 0.0(4)
B109 B108 B112 B111 100.9(3)
B107 B108 B112 B111 -37.2(3)
Cl8 B108 B112 Cl12 3.3(5)
B104 B108 B112 Cl12 -146.2(3)
B103 B108 B112 Cl12 151.0(3)
B109 B108 B112 Cl12 -108.1(3)
B107 B108 B112 Cl12 113.8(3)
B102 B107 B112 B108 -101.3(4)
B103 B107 B112 B108 -37.4(3)
Cl7 B107 B112 B108 112.7(4)
B111 B107 B112 B108 -139.1(3)
B102 B107 B112 B110 0.8(4)
B103 B107 B112 B110 64.7(4)
Cl7 B107 B112 B110 -145.2(3)
B108 B107 B112 B110 102.1(3)
B111 B107 B112 B110 -36.9(3)
B102 B107 B112 B109 -63.6(4)
B103 B107 B112 B109 0.3(4)
Cl7 B107 B112 B109 150.4(3)
B108 B107 B112 B109 37.7(3)
B111 B107 B112 B109 -101.4(3)
B102 B107 B112 B111 37.7(3)
B103 B107 B112 B111 101.6(4)
Cl7 B107 B112 B111 -108.3(4)
B108 B107 B112 B111 139.1(3)
B102 B107 B112 Cl12 152.0(3)
B103 B107 B112 Cl12 -144.1(3)
Cl7 B107 B112 Cl12 6.0(5)
B108 B107 B112 Cl12 -106.7(4)
B111 B107 B112 Cl12 114.3(4)
B111 B110 B112 B108 101.6(4)
B106 B110 B112 B108 63.0(4)
Cl10 B110 B112 B108 -147.8(3)
B105 B110 B112 B108 0.2(4)
B109 B110 B112 B108 -37.1(3)
B111 B110 B112 B107 37.2(3)
B106 B110 B112 B107 -1.3(4)
Cl10 B110 B112 B107 147.9(3)
B105 B110 B112 B107 -64.1(4)
B109 B110 B112 B107 -101.4(3)
B111 B110 B112 B109 138.6(3)
B106 B110 B112 B109 100.0(4)
Cl10 B110 B112 B109 -110.7(4)
B105 B110 B112 B109 37.2(3)
B106 B110 B112 B111 -38.6(3)
Cl10 B110 B112 B111 110.7(4)
B105 B110 B112 B111 -101.4(4)
B109 B110 B112 B111 -138.6(3)
B111 B110 B112 Cl12 -114.4(4)
B106 B110 B112 Cl12 -152.9(3)
Cl10 B110 B112 Cl12 -3.7(6)
B105 B110 B112 Cl12 144.3(3)
B109 B110 B112 Cl12 107.0(4)
B105 B109 B112 B108 101.3(3)
B104 B109 B112 B108 38.2(3)
Cl9 B109 B112 B108 -110.6(4)
B110 B109 B112 B108 139.0(3)
B105 B109 B112 B107 63.5(4)
B104 B109 B112 B107 0.4(4)
Cl9 B109 B112 B107 -148.4(3)
B108 B109 B112 B107 -37.8(3)
B110 B109 B112 B107 101.2(3)
B105 B109 B112 B110 -37.8(3)
B104 B109 B112 B110 -100.8(3)
Cl9 B109 B112 B110 110.4(4)
B108 B109 B112 B110 -139.0(3)
B105 B109 B112 B111 -0.7(4)
B104 B109 B112 B111 -63.8(4)
Cl9 B109 B112 B111 147.4(3)
B108 B109 B112 B111 -102.0(3)
B110 B109 B112 B111 37.0(3)
B105 B109 B112 Cl12 -150.2(3)
B104 B109 B112 Cl12 146.7(3)
Cl9 B109 B112 Cl12 -2.1(5)
B108 B109 B112 Cl12 108.5(3)
B110 B109 B112 Cl12 -112.5(3)
Cl11 B111 B112 B108 149.0(3)
B110 B111 B112 B108 -101.6(3)
B106 B111 B112 B108 -63.2(4)
B102 B111 B112 B108 -0.1(4)
B107 B111 B112 B108 37.2(3)
Cl11 B111 B112 B107 111.8(4)
B110 B111 B112 B107 -138.7(3)
B106 B111 B112 B107 -100.4(4)
B102 B111 B112 B107 -37.3(3)
Cl11 B111 B112 B110 -109.5(4)
B106 B111 B112 B110 38.4(3)
B102 B111 B112 B110 101.4(4)
B107 B111 B112 B110 138.7(3)
Cl11 B111 B112 B109 -147.0(3)
B110 B111 B112 B109 -37.5(3)
B106 B111 B112 B109 0.9(4)
B102 B111 B112 B109 63.9(4)
B107 B111 B112 B109 101.2(3)
Cl11 B111 B112 Cl12 0.2(6)
B110 B111 B112 Cl12 109.6(4)
B106 B111 B112 Cl12 148.0(3)
B102 B111 B112 Cl12 -148.9(3)
B107 B111 B112 Cl12 -111.6(4)
